data_4512407
loop_
_publ_author_name
'Jasuja, Himanshu'
'Jiao, Yang'
'Burtch, Nicholas C.'
'Huang, You-gui'
'Walton, Krista S.'

_publ_section_title
;
 Synthesis of cobalt-, nickel-, copper-, and zinc-based, water-stable,
 pillared metal-organic frameworks.
;
_journal_issue 47
_journal_name_full 'Langmuir : the ACS journal of surfaces and colloids'
_journal_page_first 14300
_journal_page_last 14307
_journal_paper_doi 10.1021/la503269f
_journal_volume 30
_journal_year 2014
_chemical_formula_moiety 'C46 H30 Co2 N2 O8'
_chemical_formula_sum 'C46 H30 Co2 N2 O8'
_chemical_formula_weight 856.58
_chemical_name_systematic
; 
 ? 
;
_space_group_IT_number 57
_symmetry_cell_setting orthorhombic
_symmetry_space_group_name_Hall '-P 2c 2b'
_symmetry_space_group_name_H-M 'P b c m'
_atom_sites_solution_hydrogens geom
_atom_sites_solution_primary direct
_atom_sites_solution_secondary difmap
_audit_creation_method SHELXL-97
_cell_angle_alpha 90.00
_cell_angle_beta 90.00
_cell_angle_gamma 90.00
_cell_formula_units_Z 8
_cell_length_a 11.632(2)
_cell_length_b 27.860(6)
_cell_length_c 31.017(7)
_cell_measurement_reflns_used 68987
_cell_measurement_temperature 296(2)
_cell_measurement_theta_max 27.5719
_cell_measurement_theta_min 2.3118
_cell_volume 10052(4)
_computing_cell_refinement CrystalClear
_computing_data_collection CrystalClear
_computing_data_reduction 'SHELXS-97 (Sheldrick, 1990)'
_computing_molecular_graphics 'SHELXL-97 (Sheldrick, 1997)'
_computing_publication_material 'SHELXL-97 (Sheldrick, 1997)'
_computing_structure_refinement 'SHELXL-97 (Sheldrick, 1997)'
_computing_structure_solution 'SHELXS-97 (Sheldrick, 1990)'
_diffrn_ambient_temperature 296(2)
_diffrn_measured_fraction_theta_full 0.997
_diffrn_measured_fraction_theta_max 0.997
_diffrn_measurement_device_type \w
_diffrn_radiation_monochromator graphite
_diffrn_radiation_source 'fine-focus sealed tube'
_diffrn_radiation_type MoK\a
_diffrn_radiation_wavelength 0.71073
_diffrn_reflns_av_R_equivalents 0.0683
_diffrn_reflns_av_sigmaI/netI 0.0516
_diffrn_reflns_limit_h_max 12
_diffrn_reflns_limit_h_min -15
_diffrn_reflns_limit_k_max 36
_diffrn_reflns_limit_k_min -36
_diffrn_reflns_limit_l_max 39
_diffrn_reflns_limit_l_min -40
_diffrn_reflns_number 68987
_diffrn_reflns_theta_full 27.63
_diffrn_reflns_theta_max 27.63
_diffrn_reflns_theta_min 1.60
_exptl_absorpt_coefficient_mu 0.706
_exptl_absorpt_correction_T_max 1.0000
_exptl_absorpt_correction_T_min 0.8823
_exptl_absorpt_correction_type multi-scan
_exptl_absorpt_process_details 'SADABS (Sheldrick, 1996)'
_exptl_crystal_colour purple
_exptl_crystal_density_diffrn 1.132
_exptl_crystal_density_method 'not measured'
_exptl_crystal_description Prism
_exptl_crystal_F_000 3504
_exptl_crystal_size_max 0.555
_exptl_crystal_size_mid 0.536
_exptl_crystal_size_min 0.128
_refine_diff_density_max 0.786
_refine_diff_density_min -0.780
_refine_diff_density_rms 0.096
_refine_ls_extinction_method none
_refine_ls_goodness_of_fit_ref 1.071
_refine_ls_hydrogen_treatment mixed
_refine_ls_matrix_type full
_refine_ls_number_parameters 531
_refine_ls_number_reflns 11895
_refine_ls_number_restraints 0
_refine_ls_restrained_S_all 1.071
_refine_ls_R_factor_all 0.0914
_refine_ls_R_factor_gt 0.0630
_refine_ls_shift/su_max 0.029
_refine_ls_shift/su_mean 0.000
_refine_ls_structure_factor_coef Fsqd
_refine_ls_weighting_details 'calc w=1/[\s^2^(Fo^2^)+(0.0650P)^2^+15.9005P] where P=(Fo^2^+2Fc^2^)/3'
_refine_ls_weighting_scheme calc
_refine_ls_wR_factor_gt 0.1517
_refine_ls_wR_factor_ref 0.1625
_reflns_number_gt 8455
_reflns_number_total 11895
_reflns_threshold_expression >2sigma(I)
_cod_data_source_file la503269f_si_002.cif
_cod_data_source_block e:\reddy\him\s
_cod_depositor_comments
;
The following automatic conversions were performed:

'_symmetry_cell_setting' value 'Orthorhombic' changed to
'orthorhombic' according to
/home/saulius/struct/COD-crude-data--automatic-downloads/rss-feeds/ACS/lib/dictionaries/cif_core.dic
dictionary named 'cif_core.dic' version 2.4.2 from
2011-04-26.

'_exptl_absorpt_correction_type' value 'Multi-scan'
changed to 'multi-scan' according to
/home/saulius/struct/COD-crude-data--automatic-downloads/rss-feeds/ACS/lib/dictionaries/cif_core.dic
dictionary named 'cif_core.dic' version 2.4.2 from 2011-04-26.

Automatic conversion script
Id: cif_fix_values 2935 2014-11-11 08:27:57Z andrius 

 Adding full bibliography for 4512407.cif.
;
_cod_original_sg_symbol_H-M Pbcm
_cod_database_code 4512407

loop_
_symmetry_equiv_pos_as_xyz
'x, y, z'
'-x, -y, z+1/2'
'x, -y+1/2, -z'
'-x, y+1/2, -z+1/2'
'-x, -y, -z'
'x, y, -z-1/2'
'-x, y-1/2, z'
'x, -y-1/2, z-1/2'

loop_
_atom_site_label
_atom_site_type_symbol
_atom_site_fract_x
_atom_site_fract_y
_atom_site_fract_z
_atom_site_U_iso_or_equiv
_atom_site_adp_type
_atom_site_occupancy
_atom_site_symmetry_multiplicity
_atom_site_calc_flag
_atom_site_refinement_flags
Co1 Co 0.96194(4) 0.200251(15) 0.005217(13) 0.01697(11) Uani 1 1 d .
Co2 Co 1.48913(4) 0.049218(15) 0.004547(13) 0.01819(12) Uani 1 1 d .
O1 O 1.0996(2) 0.20182(8) -0.03777(7) 0.0258(5) Uani 1 1 d .
O3 O 1.8643(2) 0.20436(8) -0.04853(7) 0.0240(5) Uani 1 1 d .
N1 N 0.9613(2) 0.12610(10) 0.00717(9) 0.0216(6) Uani 1 1 d .
O2 O 1.0700(2) 0.27949(8) -0.05189(7) 0.0256(5) Uani 1 1 d .
N2 N 1.4715(2) 0.12345(9) 0.00678(9) 0.0200(5) Uani 1 1 d .
O5 O 1.6095(2) 0.05314(9) -0.04377(7) 0.0298(6) Uani 1 1 d .
O4 O 1.8265(2) 0.28288(8) -0.04371(7) 0.0246(5) Uani 1 1 d .
O6 O 1.6216(2) -0.02618(9) -0.05041(8) 0.0319(6) Uani 1 1 d .
O7 O 2.3706(2) 0.03572(9) -0.04140(8) 0.0332(6) Uani 1 1 d .
C27 C 1.4738(3) 0.22370(11) 0.00170(10) 0.0216(7) Uani 1 1 d .
C28 C 1.3729(3) 0.19800(11) 0.00997(11) 0.0240(7) Uani 1 1 d .
H28 H 1.3043 0.2145 0.0142 0.029 Uiso 1 1 calc R
C2 C 1.4038(3) 0.23188(13) -0.21069(10) 0.0269(7) Uani 1 1 d .
C12 C 1.5953(3) 0.23016(13) -0.17078(10) 0.0250(7) Uani 1 1 d .
O8 O 2.3838(2) -0.04413(9) -0.04893(8) 0.0321(6) Uani 1 1 d .
C3 C 1.5248(3) 0.22768(13) -0.21076(10) 0.0254(7) Uani 1 1 d .
C32 C 1.9428(3) 0.02578(12) -0.21075(10) 0.0217(7) Uani 1 1 d .
C33 C 2.0591(3) 0.01186(12) -0.21067(10) 0.0227(7) Uani 1 1 d .
C18 C 1.8158(3) 0.24202(10) -0.06084(10) 0.0187(6) Uani 1 1 d .
C15 C 1.7382(3) 0.23795(11) -0.09917(10) 0.0215(7) Uani 1 1 d .
C42 C 2.1281(3) 0.00688(13) -0.17056(10) 0.0250(7) Uani 1 1 d .
C41 C 1.6473(3) 0.01623(12) -0.06100(11) 0.0245(7) Uani 1 1 d .
C21 C 0.9898(3) 0.02638(11) 0.00117(11) 0.0232(7) Uani 1 1 d .
C5 C 1.3337(3) 0.23361(13) -0.17054(10) 0.0260(7) Uani 1 1 d .
C38 C 1.7299(3) 0.02086(12) -0.09822(10) 0.0241(7) Uani 1 1 d .
C35 C 1.8734(3) 0.02642(12) -0.17039(10) 0.0236(7) Uani 1 1 d .
C29 C 1.3739(3) 0.14854(12) 0.01186(10) 0.0231(7) Uani 1 1 d .
C26 C 1.5742(3) 0.19675(12) -0.00336(12) 0.0283(7) Uani 1 1 d .
H26 H 1.6439 0.2119 -0.0089 0.034 Uiso 1 1 calc R
C11 C 1.1152(3) 0.23922(12) -0.05955(10) 0.0209(7) Uani 1 1 d .
C4 C 1.5813(4) 0.22540(18) -0.2500 0.0249(10) Uani 1 2 d S
H4 H 1.6609 0.2222 -0.2500 0.030 Uiso 1 2 calc SR
C31 C 1.8881(4) 0.03378(17) -0.2500 0.0226(10) Uani 1 2 d S
H31 H 1.8126 0.0448 -0.2500 0.027 Uiso 1 2 calc SR
C8 C 1.1932(3) 0.23699(12) -0.09795(10) 0.0241(7) Uani 1 1 d .
C1 C 1.3471(4) 0.23395(19) -0.2500 0.0277(11) Uani 1 2 d S
H1 H 1.2675 0.2369 -0.2500 0.033 Uiso 1 2 calc SR
C48 C 2.3467(3) -0.00351(13) -0.05940(10) 0.0248(7) Uani 1 1 d .
C34 C 2.1141(4) 0.00441(18) -0.2500 0.0248(10) Uani 1 2 d S
H34 H 2.1901 -0.0059 -0.2500 0.030 Uiso 1 2 calc SR
C10 C 1.3420(3) 0.19900(14) -0.13905(11) 0.0305(8) Uani 1 1 d .
H10 H 1.3960 0.1746 -0.1418 0.037 Uiso 1 1 calc R
C19 C 0.9676(3) 0.10351(12) -0.03088(11) 0.0267(8) Uani 1 1 d .
H19 H 0.9625 0.1219 -0.0558 0.032 Uiso 1 1 calc R
C22 C 0.9792(3) 0.04931(12) 0.04048(11) 0.0270(8) Uani 1 1 d .
H22 H 0.9816 0.0313 0.0657 0.032 Uiso 1 1 calc R
C13 C 1.5851(3) 0.26867(15) -0.14249(12) 0.0355(9) Uani 1 1 d .
H13 H 1.5283 0.2916 -0.1472 0.043 Uiso 1 1 calc R
C45 C 2.2682(3) -0.00028(13) -0.09780(10) 0.0251(7) Uani 1 1 d .
C23 C 0.9652(3) 0.09885(12) 0.04306(11) 0.0259(7) Uani 1 1 d .
C9 C 1.2707(3) 0.20004(13) -0.10323(11) 0.0286(8) Uani 1 1 d .
H9 H 1.2753 0.1758 -0.0827 0.034 Uiso 1 1 calc R
C16 C 1.7462(3) 0.19923(13) -0.12639(11) 0.0310(8) Uani 1 1 d .
H16 H 1.7989 0.1750 -0.1205 0.037 Uiso 1 1 calc R
C39 C 1.7930(3) -0.01831(13) -0.11135(12) 0.0336(9) Uani 1 1 d .
H39 H 1.7868 -0.0470 -0.0963 0.040 Uiso 1 1 calc R
C37 C 1.7405(3) 0.06321(12) -0.12089(11) 0.0289(8) Uani 1 1 d .
H37 H 1.7004 0.0903 -0.1118 0.035 Uiso 1 1 calc R
C40 C 1.8652(3) -0.01561(14) -0.14652(12) 0.0353(9) Uani 1 1 d .
H40 H 1.9087 -0.0422 -0.1543 0.042 Uiso 1 1 calc R
C17 C 1.6771(3) 0.19585(13) -0.16222(11) 0.0332(9) Uani 1 1 d .
H17 H 1.6859 0.1700 -0.1809 0.040 Uiso 1 1 calc R
C6 C 1.2546(3) 0.27041(15) -0.16542(11) 0.0356(9) Uani 1 1 d .
H6 H 1.2474 0.2939 -0.1866 0.043 Uiso 1 1 calc R
C25 C 1.5690(3) 0.14788(12) -0.00013(11) 0.0261(7) Uani 1 1 d .
H25 H 1.6370 0.1306 -0.0029 0.031 Uiso 1 1 calc R
C47 C 2.1372(3) 0.04459(13) -0.14189(11) 0.0300(8) Uani 1 1 d .
H47 H 2.0948 0.0724 -0.1465 0.036 Uiso 1 1 calc R
C44 C 2.2580(3) -0.03842(13) -0.12596(12) 0.0347(9) Uani 1 1 d .
H44 H 2.2972 -0.0669 -0.1204 0.042 Uiso 1 1 calc R
C14 C 1.6570(3) 0.27353(14) -0.10776(12) 0.0332(9) Uani 1 1 d .
H14 H 1.6517 0.3004 -0.0900 0.040 Uiso 1 1 calc R
C30 C 1.2636(3) 0.12178(13) 0.01948(15) 0.0373(9) Uani 1 1 d .
H30A H 1.2583 0.0955 -0.0004 0.056 Uiso 1 1 calc R
H30B H 1.1997 0.1431 0.0152 0.056 Uiso 1 1 calc R
H30C H 1.2625 0.1097 0.0485 0.056 Uiso 1 1 calc R
C46 C 2.2082(3) 0.04152(13) -0.10662(11) 0.0297(8) Uani 1 1 d .
H46 H 2.2161 0.0679 -0.0884 0.036 Uiso 1 1 calc R
C36 C 1.8101(3) 0.06589(13) -0.15691(11) 0.0308(8) Uani 1 1 d .
H36 H 1.8146 0.0945 -0.1723 0.037 Uiso 1 1 calc R
C20 C 0.9811(3) 0.05511(12) -0.03516(11) 0.0279(8) Uani 1 1 d .
H20 H 0.9845 0.0414 -0.0625 0.034 Uiso 1 1 calc R
C24 C 0.9546(4) 0.12329(13) 0.08566(11) 0.0430(11) Uani 1 1 d .
H24A H 1.0097 0.1489 0.0874 0.064 Uiso 1 1 calc R
H24B H 0.9688 0.1006 0.1083 0.064 Uiso 1 1 calc R
H24C H 0.8785 0.1362 0.0887 0.064 Uiso 1 1 calc R
C43 C 2.1903(3) -0.03473(14) -0.16240(12) 0.0345(9) Uani 1 1 d .
H43 H 2.1863 -0.0603 -0.1816 0.041 Uiso 1 1 calc R
C7 C 1.1861(3) 0.27234(14) -0.12887(12) 0.0345(9) Uani 1 1 d .
H7 H 1.1349 0.2977 -0.1252 0.041 Uiso 1 1 calc R

loop_
_atom_site_aniso_label
_atom_site_aniso_U_11
_atom_site_aniso_U_22
_atom_site_aniso_U_33
_atom_site_aniso_U_23
_atom_site_aniso_U_13
_atom_site_aniso_U_12
Co1 0.0161(2) 0.0185(2) 0.0163(2) -0.00077(17) -0.00083(15) 0.00063(16)
Co2 0.0174(2) 0.0205(2) 0.0167(2) 0.00124(17) -0.00022(16) 0.00133(16)
O1 0.0226(13) 0.0317(12) 0.0232(11) 0.0029(10) 0.0066(9) 0.0037(10)
O3 0.0239(13) 0.0265(12) 0.0217(11) -0.0018(9) -0.0067(9) 0.0025(10)
N1 0.0196(14) 0.0221(13) 0.0231(14) 0.0039(11) -0.0003(11) -0.0007(11)
O2 0.0294(13) 0.0278(12) 0.0195(11) -0.0042(9) 0.0073(10) 0.0004(10)
N2 0.0160(13) 0.0217(13) 0.0222(14) 0.0023(11) 0.0004(10) 0.0008(10)
O5 0.0323(14) 0.0303(13) 0.0267(13) -0.0020(10) 0.0143(10) 0.0005(11)
O4 0.0207(12) 0.0275(12) 0.0257(12) -0.0035(10) -0.0072(9) -0.0007(10)
O6 0.0313(14) 0.0344(14) 0.0301(13) 0.0032(11) 0.0123(11) 0.0036(11)
O7 0.0346(15) 0.0386(15) 0.0265(13) -0.0016(11) -0.0133(11) 0.0033(12)
C27 0.0221(17) 0.0191(16) 0.0235(17) 0.0017(13) -0.0016(13) 0.0006(12)
C28 0.0184(17) 0.0229(16) 0.0306(17) -0.0006(14) 0.0018(13) 0.0029(13)
C2 0.0214(18) 0.043(2) 0.0167(16) -0.0006(14) 0.0009(13) 0.0008(15)
C12 0.0176(17) 0.042(2) 0.0148(15) 0.0010(14) -0.0014(12) -0.0006(15)
O8 0.0301(14) 0.0371(14) 0.0291(13) 0.0025(11) -0.0134(10) 0.0020(11)
C3 0.0203(18) 0.039(2) 0.0169(16) -0.0022(14) -0.0020(13) 0.0047(15)
C32 0.0178(17) 0.0310(17) 0.0163(15) -0.0012(13) 0.0011(12) 0.0020(13)
C33 0.0196(17) 0.0340(18) 0.0145(15) 0.0010(13) -0.0040(12) 0.0007(14)
C18 0.0155(16) 0.0193(16) 0.0215(16) 0.0022(12) 0.0020(12) -0.0015(12)
C15 0.0212(17) 0.0239(17) 0.0193(16) 0.0005(12) -0.0021(13) -0.0007(13)
C42 0.0187(17) 0.0378(19) 0.0186(15) 0.0017(14) 0.0011(12) -0.0017(14)
C41 0.0182(17) 0.0317(19) 0.0236(16) 0.0038(14) -0.0001(13) 0.0021(14)
C21 0.0200(17) 0.0213(16) 0.0285(18) 0.0034(14) -0.0002(13) -0.0014(12)
C5 0.0172(17) 0.046(2) 0.0150(15) -0.0025(14) 0.0004(12) 0.0007(15)
C38 0.0233(18) 0.0299(18) 0.0192(16) -0.0006(13) 0.0022(13) 0.0034(14)
C35 0.0149(16) 0.0357(18) 0.0202(16) 0.0028(14) 0.0006(12) 0.0015(14)
C29 0.0193(17) 0.0244(16) 0.0256(17) 0.0027(13) 0.0017(13) 0.0012(13)
C26 0.0170(16) 0.0258(17) 0.042(2) -0.0044(15) 0.0057(14) -0.0034(13)
C11 0.0186(16) 0.0293(18) 0.0147(15) -0.0019(13) 0.0005(12) -0.0027(12)
C4 0.015(2) 0.037(3) 0.023(2) 0.000 0.000 0.004(2)
C31 0.013(2) 0.032(3) 0.022(2) 0.000 0.000 0.0008(19)
C8 0.0214(18) 0.0310(18) 0.0201(16) -0.0026(13) 0.0029(13) 0.0009(13)
C1 0.017(2) 0.046(3) 0.020(2) 0.000 0.000 0.000(2)
C48 0.0194(18) 0.0363(19) 0.0186(16) 0.0026(14) 0.0009(13) 0.0024(14)
C34 0.015(2) 0.041(3) 0.019(2) 0.000 0.000 0.001(2)
C10 0.027(2) 0.042(2) 0.0231(17) -0.0017(15) 0.0030(14) 0.0112(16)
C19 0.042(2) 0.0190(16) 0.0192(16) 0.0012(13) -0.0019(14) -0.0003(15)
C22 0.042(2) 0.0190(16) 0.0200(16) 0.0029(13) 0.0023(14) -0.0012(15)
C13 0.029(2) 0.049(2) 0.0288(19) -0.0011(17) -0.0077(15) 0.0118(18)
C45 0.0217(18) 0.0364(19) 0.0171(15) 0.0049(13) -0.0016(13) 0.0013(14)
C23 0.029(2) 0.0268(17) 0.0221(17) 0.0000(13) 0.0027(14) -0.0014(14)
C9 0.028(2) 0.0359(19) 0.0217(16) 0.0030(15) 0.0051(14) 0.0024(15)
C16 0.029(2) 0.0335(19) 0.0307(18) -0.0017(15) -0.0094(15) 0.0106(16)
C39 0.041(2) 0.0277(18) 0.032(2) 0.0097(15) 0.0151(16) 0.0072(16)
C37 0.034(2) 0.0223(17) 0.0306(19) 0.0001(14) 0.0114(15) 0.0058(15)
C40 0.038(2) 0.034(2) 0.035(2) 0.0051(16) 0.0125(17) 0.0125(17)
C17 0.036(2) 0.036(2) 0.0277(18) -0.0107(16) -0.0086(15) 0.0090(17)
C6 0.034(2) 0.049(2) 0.0237(18) 0.0109(17) 0.0069(15) 0.0078(18)
C25 0.0172(16) 0.0253(16) 0.0358(19) -0.0012(14) -0.0003(14) 0.0041(13)
C47 0.029(2) 0.0342(19) 0.0266(18) -0.0006(15) -0.0047(14) 0.0120(16)
C44 0.039(2) 0.0306(19) 0.035(2) 0.0016(16) -0.0098(16) 0.0078(17)
C14 0.031(2) 0.040(2) 0.0286(19) -0.0077(16) -0.0072(15) 0.0096(17)
C30 0.0205(19) 0.0244(18) 0.067(3) 0.0086(18) 0.0087(18) 0.0030(14)
C46 0.031(2) 0.0318(19) 0.0260(18) -0.0068(15) -0.0040(14) 0.0059(15)
C36 0.037(2) 0.0281(18) 0.0277(18) 0.0068(15) 0.0088(15) 0.0035(16)
C20 0.044(2) 0.0198(17) 0.0200(16) -0.0040(13) -0.0017(14) 0.0033(15)
C24 0.090(4) 0.0216(18) 0.0172(17) -0.0005(14) 0.0079(18) 0.002(2)
C43 0.039(2) 0.034(2) 0.0300(19) -0.0045(16) -0.0110(16) 0.0050(17)
C7 0.034(2) 0.040(2) 0.0293(19) 0.0029(16) 0.0064(16) 0.0153(17)

loop_
_atom_type_symbol
_atom_type_description
_atom_type_scat_dispersion_real
_atom_type_scat_dispersion_imag
_atom_type_scat_source
C C 0.0033 0.0016 'International Tables Vol C Tables 4.2.6.8 and 6.1.1.4'
H H 0.0000 0.0000 'International Tables Vol C Tables 4.2.6.8 and 6.1.1.4'
N N 0.0061 0.0033 'International Tables Vol C Tables 4.2.6.8 and 6.1.1.4'
O O 0.0106 0.0060 'International Tables Vol C Tables 4.2.6.8 and 6.1.1.4'
Co Co 0.3494 0.9721 'International Tables Vol C Tables 4.2.6.8 and 6.1.1.4'

loop_
_geom_angle_atom_site_label_1
_geom_angle_atom_site_label_2
_geom_angle_atom_site_label_3
_geom_angle
_geom_angle_site_symmetry_1
_geom_angle_site_symmetry_3
O2 Co1 O3 159.26(10) 3 1_455
O2 Co1 O4 89.80(10) 3 3_455
O3 Co1 O4 92.06(10) 1_455 3_455
O2 Co1 N1 105.27(10) 3 .
O3 Co1 N1 94.53(10) 1_455 .
O4 Co1 N1 102.21(10) 3_455 .
O2 Co1 O1 88.52(10) 3 .
O3 Co1 O1 84.43(10) 1_455 .
O4 Co1 O1 165.19(9) 3_455 .
N1 Co1 O1 92.43(10) . .
O2 Co1 Co1 78.66(7) 3 3
O3 Co1 Co1 81.26(7) 1_455 3
O4 Co1 Co1 80.69(7) 3_455 3
N1 Co1 Co1 175.02(8) . 3
O1 Co1 Co1 84.55(6) . 3
O7 Co2 O6 90.13(11) 1_455 5_855
O7 Co2 O8 164.96(10) 1_455 5_955
O6 Co2 O8 87.98(11) 5_855 5_955
O7 Co2 O5 87.73(11) 1_455 .
O6 Co2 O5 164.53(10) 5_855 .
O8 Co2 O5 90.12(11) 5_955 .
O7 Co2 N2 98.14(10) 1_455 .
O6 Co2 N2 103.26(10) 5_855 .
O8 Co2 N2 96.82(10) 5_955 .
O5 Co2 N2 92.21(10) . .
O7 Co2 Co2 78.81(7) 1_455 5_855
O6 Co2 Co2 79.37(7) 5_855 5_855
O8 Co2 Co2 86.17(7) 5_955 5_855
O5 Co2 Co2 85.19(7) . 5_855
N2 Co2 Co2 176.05(8) . 5_855
C11 O1 Co1 118.2(2) . .
C18 O3 Co1 123.6(2) . 1_655
C19 N1 C23 117.5(3) . .
C19 N1 Co1 116.3(2) . .
C23 N1 Co1 125.9(2) . .
C11 O2 Co1 130.5(2) . 3
C25 N2 C29 118.0(3) . .
C25 N2 Co2 114.6(2) . .
C29 N2 Co2 127.2(2) . .
C41 O5 Co2 120.8(2) . .
C18 O4 Co1 122.2(2) . 3_655
C41 O6 Co2 129.1(2) . 5_855
C48 O7 Co2 128.7(2) . 1_655
C28 C27 C26 116.5(3) . .
C28 C27 C27 121.61(19) . 3
C26 C27 C27 121.9(2) . 3
C29 C28 C27 120.9(3) . .
C29 C28 H28 119.6 . .
C27 C28 H28 119.6 . .
C1 C2 C3 118.4(3) . .
C1 C2 C5 118.3(3) . .
C3 C2 C5 123.3(3) . .
C17 C12 C13 118.2(3) . .
C17 C12 C3 120.7(3) . .
C13 C12 C3 121.0(3) . .
C48 O8 Co2 119.4(2) . 5_955
C4 C3 C2 118.6(3) . .
C4 C3 C12 118.2(3) . .
C2 C3 C12 123.0(3) . .
C31 C32 C33 119.0(3) . .
C31 C32 C35 119.1(3) . .
C33 C32 C35 121.5(3) . .
C34 C33 C32 118.8(3) . .
C34 C33 C42 118.1(3) . .
C32 C33 C42 123.1(3) . .
O3 C18 O4 125.7(3) . .
O3 C18 C15 116.8(3) . .
O4 C18 C15 117.5(3) . .
C16 C15 C14 119.1(3) . .
C16 C15 C18 120.5(3) . .
C14 C15 C18 120.4(3) . .
C47 C42 C43 118.5(3) . .
C47 C42 C33 120.6(3) . .
C43 C42 C33 120.7(3) . .
O5 C41 O6 125.5(3) . .
O5 C41 C38 119.0(3) . .
O6 C41 C38 115.5(3) . .
C22 C21 C20 116.4(3) . .
C22 C21 C21 120.9(4) . 5_755
C20 C21 C21 122.8(4) . 5_755
C10 C5 C6 118.9(3) . .
C10 C5 C2 122.2(3) . .
C6 C5 C2 118.9(3) . .
C39 C38 C37 118.7(3) . .
C39 C38 C41 119.9(3) . .
C37 C38 C41 121.4(3) . .
C36 C35 C40 118.1(3) . .
C36 C35 C32 123.4(3) . .
C40 C35 C32 118.4(3) . .
N2 C29 C28 121.4(3) . .
N2 C29 C30 118.8(3) . .
C28 C29 C30 119.7(3) . .
C25 C26 C27 119.3(3) . .
C25 C26 H26 120.3 . .
C27 C26 H26 120.3 . .
O1 C11 O2 125.2(3) . .
O1 C11 C8 118.8(3) . .
O2 C11 C8 116.0(3) . .
C3 C4 C3 123.0(4) 6 .
C3 C4 H4 118.5 6 .
C3 C4 H4 118.5 . .
C32 C31 C32 122.1(4) . 6
C32 C31 H31 119.0 . .
C32 C31 H31 119.0 6 .
C7 C8 C9 119.4(3) . .
C7 C8 C11 119.2(3) . .
C9 C8 C11 121.4(3) . .
C2 C1 C2 123.0(5) 6 .
C2 C1 H1 118.5 6 .
C2 C1 H1 118.5 . .
O8 C48 O7 126.4(3) . .
O8 C48 C45 117.9(3) . .
O7 C48 C45 115.7(3) . .
C33 C34 C33 122.2(4) 6 .
C33 C34 H34 118.9 6 .
C33 C34 H34 118.9 . .
C5 C10 C9 120.8(3) . .
C5 C10 H10 119.6 . .
C9 C10 H10 119.6 . .
N1 C19 C20 123.8(3) . .
N1 C19 H19 118.1 . .
C20 C19 H19 118.1 . .
C21 C22 C23 121.3(3) . .
C21 C22 H22 119.3 . .
C23 C22 H22 119.3 . .
C14 C13 C12 121.3(3) . .
C14 C13 H13 119.3 . .
C12 C13 H13 119.3 . .
C44 C45 C46 118.6(3) . .
C44 C45 C48 120.5(3) . .
C46 C45 C48 120.9(3) . .
N1 C23 C22 121.0(3) . .
N1 C23 C24 118.2(3) . .
C22 C23 C24 120.9(3) . .
C8 C9 C10 120.1(3) . .
C8 C9 H9 119.9 . .
C10 C9 H9 119.9 . .
C15 C16 C17 120.8(3) . .
C15 C16 H16 119.6 . .
C17 C16 H16 119.6 . .
C38 C39 C40 121.0(3) . .
C38 C39 H39 119.5 . .
C40 C39 H39 119.5 . .
C38 C37 C36 120.7(3) . .
C38 C37 H37 119.6 . .
C36 C37 H37 119.6 . .
C39 C40 C35 120.7(3) . .
C39 C40 H40 119.7 . .
C35 C40 H40 119.7 . .
C16 C17 C12 120.9(3) . .
C16 C17 H17 119.6 . .
C12 C17 H17 119.6 . .
C5 C6 C7 120.2(3) . .
C5 C6 H6 119.9 . .
C7 C6 H6 119.9 . .
N2 C25 C26 123.8(3) . .
N2 C25 H25 118.1 . .
C26 C25 H25 118.1 . .
C46 C47 C42 120.8(3) . .
C46 C47 H47 119.6 . .
C42 C47 H47 119.6 . .
C45 C44 C43 120.6(3) . .
C45 C44 H44 119.7 . .
C43 C44 H44 119.7 . .
C13 C14 C15 119.6(3) . .
C13 C14 H14 120.2 . .
C15 C14 H14 120.2 . .
C29 C30 H30A 109.5 . .
C29 C30 H30B 109.5 . .
H30A C30 H30B 109.5 . .
C29 C30 H30C 109.5 . .
H30A C30 H30C 109.5 . .
H30B C30 H30C 109.5 . .
C47 C46 C45 120.8(3) . .
C47 C46 H46 119.6 . .
C45 C46 H46 119.6 . .
C37 C36 C35 120.8(3) . .
C37 C36 H36 119.6 . .
C35 C36 H36 119.6 . .
C19 C20 C21 120.0(3) . .
C19 C20 H20 120.0 . .
C21 C20 H20 120.0 . .
C23 C24 H24A 109.5 . .
C23 C24 H24B 109.5 . .
H24A C24 H24B 109.5 . .
C23 C24 H24C 109.5 . .
H24A C24 H24C 109.5 . .
H24B C24 H24C 109.5 . .
C44 C43 C42 120.5(3) . .
C44 C43 H43 119.7 . .
C42 C43 H43 119.7 . .
C8 C7 C6 120.4(3) . .
C8 C7 H7 119.8 . .
C6 C7 H7 119.8 . .

loop_
_geom_bond_atom_site_label_1
_geom_bond_atom_site_label_2
_geom_bond_distance
_geom_bond_site_symmetry_2
Co1 O2 1.998(2) 3
Co1 O3 2.020(2) 1_455
Co1 O4 2.032(2) 3_455
Co1 N1 2.067(3) .
Co1 O1 2.085(2) .
Co1 Co1 2.7910(10) 3
Co2 O7 2.018(2) 1_455
Co2 O6 2.024(2) 5_855
Co2 O8 2.025(2) 5_955
Co2 O5 2.054(2) .
Co2 N2 2.079(3) .
Co2 Co2 2.7684(10) 5_855
O1 C11 1.255(4) .
O3 C18 1.251(4) .
O3 Co1 2.020(2) 1_655
N1 C19 1.340(4) .
N1 C23 1.348(4) .
O2 C11 1.262(4) .
O2 Co1 1.999(2) 3
N2 C25 1.339(4) .
N2 C29 1.343(4) .
O5 C41 1.240(4) .
O4 C18 1.262(4) .
O4 Co1 2.032(2) 3_655
O6 C41 1.262(4) .
O6 Co2 2.024(2) 5_855
O7 C48 1.258(4) .
O7 Co2 2.018(2) 1_655
C27 C28 1.398(5) .
C27 C26 1.398(5) .
C27 C27 1.469(6) 3
C28 C29 1.379(4) .
C28 H28 0.9300 .
C2 C1 1.387(4) .
C2 C3 1.412(5) .
C2 C5 1.489(4) .
C12 C17 1.375(5) .
C12 C13 1.391(5) .
C12 C3 1.488(4) .
O8 C48 1.254(4) .
O8 Co2 2.025(2) 5_955
C3 C4 1.385(4) .
C32 C31 1.391(4) .
C32 C33 1.407(5) .
C32 C35 1.489(4) .
C33 C34 1.393(4) .
C33 C42 1.487(4) .
C18 C15 1.497(4) .
C15 C16 1.373(5) .
C15 C14 1.395(5) .
C42 C47 1.381(5) .
C42 C43 1.390(5) .
C41 C38 1.507(4) .
C21 C22 1.382(5) .
C21 C20 1.386(5) .
C21 C21 1.491(6) 5_755
C5 C10 1.376(5) .
C5 C6 1.387(5) .
C38 C39 1.377(5) .
C38 C37 1.379(5) .
C35 C36 1.388(5) .
C35 C40 1.389(5) .
C29 C30 1.502(5) .
C26 C25 1.366(5) .
C26 H26 0.9300 .
C11 C8 1.498(4) .
C4 C3 1.385(4) 6
C4 H4 0.9300 .
C31 C32 1.392(4) 6
C31 H31 0.9300 .
C8 C7 1.377(5) .
C8 C9 1.378(5) .
C1 C2 1.387(4) 6
C1 H1 0.9300 .
C48 C45 1.504(4) .
C34 C33 1.393(4) 6
C34 H34 0.9300 .
C10 C9 1.386(5) .
C10 H10 0.9300 .
C19 C20 1.364(4) .
C19 H19 0.9300 .
C22 C23 1.392(5) .
C22 H22 0.9300 .
C13 C14 1.371(5) .
C13 H13 0.9300 .
C45 C44 1.381(5) .
C45 C46 1.385(5) .
C23 C24 1.491(5) .
C9 H9 0.9300 .
C16 C17 1.374(5) .
C16 H16 0.9300 .
C39 C40 1.379(5) .
C39 H39 0.9300 .
C37 C36 1.382(5) .
C37 H37 0.9300 .
C40 H40 0.9300 .
C17 H17 0.9300 .
C6 C7 1.387(5) .
C6 H6 0.9300 .
C25 H25 0.9300 .
C47 C46 1.374(5) .
C47 H47 0.9300 .
C44 C43 1.382(5) .
C44 H44 0.9300 .
C14 H14 0.9300 .
C30 H30A 0.9600 .
C30 H30B 0.9600 .
C30 H30C 0.9600 .
C46 H46 0.9300 .
C36 H36 0.9300 .
C20 H20 0.9300 .
C24 H24A 0.9600 .
C24 H24B 0.9600 .
C24 H24C 0.9600 .
C43 H43 0.9300 .
C7 H7 0.9300 .

loop_
_geom_torsion_atom_site_label_1
_geom_torsion_atom_site_label_2
_geom_torsion_atom_site_label_3
_geom_torsion_atom_site_label_4
_geom_torsion
_geom_torsion_site_symmetry_1
_geom_torsion_site_symmetry_4
O2 Co1 O1 C11 -95.0(2) 3 .
O3 Co1 O1 C11 65.5(2) 1_455 .
O4 Co1 O1 C11 -11.4(5) 3_455 .
N1 Co1 O1 C11 159.8(2) . .
Co1 Co1 O1 C11 -16.3(2) 3 .
O2 Co1 N1 C19 -135.8(2) 3 .
O3 Co1 N1 C19 37.9(3) 1_455 .
O4 Co1 N1 C19 131.0(2) 3_455 .
O1 Co1 N1 C19 -46.7(2) . .
Co1 Co1 N1 C19 5.9(10) 3 .
O2 Co1 N1 C23 38.1(3) 3 .
O3 Co1 N1 C23 -148.1(3) 1_455 .
O4 Co1 N1 C23 -55.0(3) 3_455 .
O1 Co1 N1 C23 127.3(3) . .
Co1 Co1 N1 C23 180(52) 3 .
O7 Co2 N2 C25 -123.8(2) 1_455 .
O6 Co2 N2 C25 144.1(2) 5_855 .
O8 Co2 N2 C25 54.6(2) 5_955 .
O5 Co2 N2 C25 -35.8(2) . .
Co2 Co2 N2 C25 -84.5(11) 5_855 .
O7 Co2 N2 C29 52.1(3) 1_455 .
O6 Co2 N2 C29 -39.9(3) 5_855 .
O8 Co2 N2 C29 -129.4(3) 5_955 .
O5 Co2 N2 C29 140.2(3) . .
Co2 Co2 N2 C29 91.5(11) 5_855 .
O7 Co2 O5 C41 -76.8(3) 1_455 .
O6 Co2 O5 C41 5.5(6) 5_855 .
O8 Co2 O5 C41 88.3(3) 5_955 .
N2 Co2 O5 C41 -174.8(3) . .
Co2 Co2 O5 C41 2.2(3) 5_855 .
C26 C27 C28 C29 -1.5(5) . .
C27 C27 C28 C29 178.2(4) 3 .
C1 C2 C3 C4 -0.6(6) . .
C5 C2 C3 C4 178.7(4) . .
C1 C2 C3 C12 173.6(4) . .
C5 C2 C3 C12 -7.2(6) . .
C17 C12 C3 C4 -55.2(5) . .
C13 C12 C3 C4 120.8(4) . .
C17 C12 C3 C2 130.6(4) . .
C13 C12 C3 C2 -53.3(5) . .
C31 C32 C33 C34 -2.9(5) . .
C35 C32 C33 C34 169.6(4) . .
C31 C32 C33 C42 174.1(4) . .
C35 C32 C33 C42 -13.3(5) . .
Co1 O3 C18 O4 5.1(5) 1_655 .
Co1 O3 C18 C15 -174.8(2) 1_655 .
Co1 O4 C18 O3 20.1(4) 3_655 .
Co1 O4 C18 C15 -160.1(2) 3_655 .
O3 C18 C15 C16 -18.3(5) . .
O4 C18 C15 C16 161.8(3) . .
O3 C18 C15 C14 161.9(3) . .
O4 C18 C15 C14 -18.0(5) . .
C34 C33 C42 C47 122.0(4) . .
C32 C33 C42 C47 -55.1(5) . .
C34 C33 C42 C43 -54.1(5) . .
C32 C33 C42 C43 128.8(4) . .
Co2 O5 C41 O6 -3.0(5) . .
Co2 O5 C41 C38 176.2(2) . .
Co2 O6 C41 O5 1.8(5) 5_855 .
Co2 O6 C41 C38 -177.4(2) 5_855 .
C1 C2 C5 C10 125.6(4) . .
C3 C2 C5 C10 -53.6(5) . .
C1 C2 C5 C6 -52.1(5) . .
C3 C2 C5 C6 128.7(4) . .
O5 C41 C38 C39 165.0(3) . .
O6 C41 C38 C39 -15.7(5) . .
O5 C41 C38 C37 -17.7(5) . .
O6 C41 C38 C37 161.5(3) . .
C31 C32 C35 C36 -59.3(5) . .
C33 C32 C35 C36 128.2(4) . .
C31 C32 C35 C40 116.1(4) . .
C33 C32 C35 C40 -56.4(5) . .
C25 N2 C29 C28 0.2(5) . .
Co2 N2 C29 C28 -175.7(2) . .
C25 N2 C29 C30 179.8(3) . .
Co2 N2 C29 C30 3.9(5) . .
C27 C28 C29 N2 1.4(5) . .
C27 C28 C29 C30 -178.2(3) . .
C28 C27 C26 C25 0.1(5) . .
C27 C27 C26 C25 -179.6(4) 3 .
Co1 O1 C11 O2 15.2(4) . .
Co1 O1 C11 C8 -164.7(2) . .
Co1 O2 C11 O1 0.0(5) 3 .
Co1 O2 C11 C8 180.0(2) 3 .
C2 C3 C4 C3 0.9(8) . 6
C12 C3 C4 C3 -173.5(3) . 6
C33 C32 C31 C32 3.8(7) . 6
C35 C32 C31 C32 -168.9(3) . 6
O1 C11 C8 C7 161.4(3) . .
O2 C11 C8 C7 -18.5(5) . .
O1 C11 C8 C9 -17.7(5) . .
O2 C11 C8 C9 162.3(3) . .
C3 C2 C1 C2 0.3(8) . 6
C5 C2 C1 C2 -179.0(3) . 6
Co2 O8 C48 O7 -9.2(5) 5_955 .
Co2 O8 C48 C45 169.2(2) 5_955 .
Co2 O7 C48 O8 8.6(5) 1_655 .
Co2 O7 C48 C45 -169.8(2) 1_655 .
C32 C33 C34 C33 2.3(7) . 6
C42 C33 C34 C33 -175.0(3) . 6
C6 C5 C10 C9 1.5(6) . .
C2 C5 C10 C9 -176.1(3) . .
C23 N1 C19 C20 -2.1(5) . .
Co1 N1 C19 C20 172.4(3) . .
C20 C21 C22 C23 -2.4(5) . .
C21 C21 C22 C23 177.2(4) 5_755 .
C17 C12 C13 C14 2.3(6) . .
C3 C12 C13 C14 -173.8(4) . .
O8 C48 C45 C44 -14.1(5) . .
O7 C48 C45 C44 164.5(3) . .
O8 C48 C45 C46 168.5(3) . .
O7 C48 C45 C46 -12.9(5) . .
C19 N1 C23 C22 2.2(5) . .
Co1 N1 C23 C22 -171.6(3) . .
C19 N1 C23 C24 -178.1(3) . .
Co1 N1 C23 C24 8.0(5) . .
C21 C22 C23 N1 0.0(6) . .
C21 C22 C23 C24 -179.6(4) . .
C7 C8 C9 C10 1.0(6) . .
C11 C8 C9 C10 -179.9(3) . .
C5 C10 C9 C8 -2.4(6) . .
C14 C15 C16 C17 1.4(6) . .
C18 C15 C16 C17 -178.4(3) . .
C37 C38 C39 C40 -0.3(6) . .
C41 C38 C39 C40 177.0(4) . .
C39 C38 C37 C36 2.1(6) . .
C41 C38 C37 C36 -175.1(3) . .
C38 C39 C40 C35 -1.9(6) . .
C36 C35 C40 C39 2.2(6) . .
C32 C35 C40 C39 -173.5(4) . .
C15 C16 C17 C12 -2.6(6) . .
C13 C12 C17 C16 0.7(6) . .
C3 C12 C17 C16 176.9(3) . .
C10 C5 C6 C7 0.7(6) . .
C2 C5 C6 C7 178.4(4) . .
C29 N2 C25 C26 -1.7(5) . .
Co2 N2 C25 C26 174.7(3) . .
C27 C26 C25 N2 1.5(5) . .
C43 C42 C47 C46 1.5(5) . .
C33 C42 C47 C46 -174.7(3) . .
C46 C45 C44 C43 0.6(6) . .
C48 C45 C44 C43 -176.8(3) . .
C12 C13 C14 C15 -3.4(6) . .
C16 C15 C14 C13 1.6(6) . .
C18 C15 C14 C13 -178.6(3) . .
C42 C47 C46 C45 -3.1(6) . .
C44 C45 C46 C47 2.0(6) . .
C48 C45 C46 C47 179.5(3) . .
C38 C37 C36 C35 -1.8(6) . .
C40 C35 C36 C37 -0.3(6) . .
C32 C35 C36 C37 175.1(3) . .
N1 C19 C20 C21 -0.4(6) . .
C22 C21 C20 C19 2.6(5) . .
C21 C21 C20 C19 -177.0(4) 5_755 .
C45 C44 C43 C42 -2.2(6) . .
C47 C42 C43 C44 1.1(6) . .
C33 C42 C43 C44 177.3(3) . .
C9 C8 C7 C6 1.2(6) . .
C11 C8 C7 C6 -177.9(3) . .
C5 C6 C7 C8 -2.1(6) . .
